data_4512354
loop_
_publ_author_name
'Shi, Chao'
'Wei, Bin'
'Zhang, Wen'

_publ_section_title
;
 Toward Understanding the Origin of Structural Phase Transition in
 Guanidinium Pyridinium 1,5-Naphthalenedisulfonate
;
_journal_issue 12
_journal_name_full 'Crystal Growth &amp; Design'
_journal_page_first 6570
_journal_paper_doi 10.1021/cg5014895
_journal_volume 14
_journal_year 2014
_chemical_formula_moiety 'C10 H6 O6 S2, C5 H6 N, C H6 N3 '
_chemical_formula_sum 'C16 H18 N4 O6 S2'
_chemical_formula_weight 426.48
_chemical_name_systematic
; 
 ? 
;
_space_group_IT_number 2
_symmetry_cell_setting triclinic
_symmetry_space_group_name_Hall '-P 1'
_symmetry_space_group_name_H-M 'P -1'
_atom_sites_solution_hydrogens geom
_atom_sites_solution_primary direct
_atom_sites_solution_secondary difmap
_audit_creation_method SHELXL-97
_cell_angle_alpha 92.269(5)
_cell_angle_beta 101.891(8)
_cell_angle_gamma 90.195(7)
_cell_formula_units_Z 2
_cell_length_a 8.057(4)
_cell_length_b 8.203(4)
_cell_length_c 14.119(7)
_cell_measurement_reflns_used 2327
_cell_measurement_temperature 248(2)
_cell_measurement_theta_max 27.4971
_cell_measurement_theta_min 2.4852
_cell_volume 912.3(8)
_computing_cell_refinement 'CrystalClear (Rigaku Inc., 2008)'
_computing_data_collection 'CrystalClear (Rigaku Inc., 2008)'
_computing_data_reduction 'CrystalClear (Rigaku Inc., 2008)'
_computing_molecular_graphics 'DIAMOND (Brandenburg & Putz, 2005)'
_computing_publication_material 'SHELXL-97 (Sheldrick, 2008)'
_computing_structure_refinement 'SHELXL-97 (Sheldrick, 1997)'
_computing_structure_solution 'SHELXS-97 (Sheldrick, 1990)'
_diffrn_ambient_temperature 248(2)
_diffrn_measured_fraction_theta_full 0.984
_diffrn_measured_fraction_theta_max 0.984
_diffrn_measurement_device_type 'Rigaku, SCXmini'
_diffrn_measurement_method '\w scans'
_diffrn_radiation_monochromator graphite
_diffrn_radiation_source 'fine-focus sealed tube'
_diffrn_radiation_type MoK\a
_diffrn_radiation_wavelength 0.71073
_diffrn_reflns_av_R_equivalents 0.0285
_diffrn_reflns_av_sigmaI/netI 0.0413
_diffrn_reflns_limit_h_max 10
_diffrn_reflns_limit_h_min -10
_diffrn_reflns_limit_k_max 10
_diffrn_reflns_limit_k_min -10
_diffrn_reflns_limit_l_max 18
_diffrn_reflns_limit_l_min -18
_diffrn_reflns_number 9954
_diffrn_reflns_theta_full 27.41
_diffrn_reflns_theta_max 27.41
_diffrn_reflns_theta_min 2.58
_diffrn_standards_decay_% 0
_diffrn_standards_interval_count 180
_diffrn_standards_interval_time 9
_diffrn_standards_number 3
_exptl_absorpt_coefficient_mu 0.336
_exptl_absorpt_correction_T_max 0.910
_exptl_absorpt_correction_T_min 0.892
_exptl_absorpt_correction_type multi-scan
_exptl_absorpt_process_details 'CrystalClear (Rigaku Inc., 2008)'
_exptl_crystal_colour colourless
_exptl_crystal_density_diffrn 1.553
_exptl_crystal_density_method 'not measured'
_exptl_crystal_description block
_exptl_crystal_F_000 444
_exptl_crystal_size_max 0.34
_exptl_crystal_size_mid 0.30
_exptl_crystal_size_min 0.28
_refine_diff_density_max 0.393
_refine_diff_density_min -0.568
_refine_diff_density_rms 0.132
_refine_ls_extinction_method none
_refine_ls_goodness_of_fit_ref 1.058
_refine_ls_hydrogen_treatment mixed
_refine_ls_matrix_type full
_refine_ls_number_parameters 253
_refine_ls_number_reflns 4098
_refine_ls_number_restraints 0
_refine_ls_restrained_S_all 1.058
_refine_ls_R_factor_all 0.0597
_refine_ls_R_factor_gt 0.0419
_refine_ls_shift/su_max 0.000
_refine_ls_shift/su_mean 0.000
_refine_ls_structure_factor_coef Fsqd
_refine_ls_weighting_details 'calc w=1/[\s^2^(Fo^2^)+(0.0806P)^2^+0.0000P] where P=(Fo^2^+2Fc^2^)/3'
_refine_ls_weighting_scheme calc
_refine_ls_wR_factor_gt 0.1132
_refine_ls_wR_factor_ref 0.1358
_reflns_number_gt 3144
_reflns_number_total 4162
_reflns_threshold_expression >2sigma(I)
_cod_data_source_file cg5014895_si_003.cif
_cod_data_source_block 19-248K
_cod_depositor_comments
;
The following automatic conversions were performed:

'_exptl_absorpt_correction_type' value 'Multi-scan' changed to
'multi-scan' according to
/home/saulius/struct/COD-crude-data--automatic-downloads/rss-feeds/ACS/lib/dictionaries/cif_core.dic
dictionary named 'cif_core.dic' version 2.4.2 from 2011-04-26.

Automatic conversion script
Id: cif_fix_values 2935 2014-11-11 08:27:57Z andrius 

 Adding full bibliography for 4512336--4512373.cif.
;
_cod_database_code 4512354

loop_
_symmetry_equiv_pos_as_xyz
'x, y, z'
'-x, -y, -z'

loop_
_atom_site_label
_atom_site_type_symbol
_atom_site_fract_x
_atom_site_fract_y
_atom_site_fract_z
_atom_site_U_iso_or_equiv
_atom_site_adp_type
_atom_site_occupancy
_atom_site_symmetry_multiplicity
_atom_site_calc_flag
_atom_site_refinement_flags
C1 C 0.7839(4) 0.3094(4) 0.7375(2) 0.0623(9) Uani 1 1 d .
H1A H 0.7183 0.4027 0.7367 0.075 Uiso 1 1 calc R
C2 C 0.8321(4) 0.2314(4) 0.8194(2) 0.0662(9) Uani 1 1 d .
H2A H 0.8021 0.2708 0.8762 0.079 Uiso 1 1 calc R
C3 C 0.9266(4) 0.0920(4) 0.8193(2) 0.0659(9) Uani 1 1 d .
H3A H 0.9630 0.0372 0.8762 0.079 Uiso 1 1 calc R
C4 C 0.9664(4) 0.0351(3) 0.7341(2) 0.0563(8) Uani 1 1 d .
H4A H 1.0271 -0.0607 0.7319 0.068 Uiso 1 1 calc R
C5 C 0.9168(3) 0.1192(3) 0.65447(17) 0.0420(6) Uani 1 1 d .
H5A H 0.9444 0.0818 0.5967 0.050 Uiso 1 1 calc R
C6 C 0.6108(3) 0.7982(3) 0.51987(14) 0.0260(4) Uani 1 1 d .
C7 C 0.5084(3) 0.7196(3) 0.57033(16) 0.0337(5) Uani 1 1 d .
H7A H 0.5339 0.6143 0.5904 0.040 Uiso 1 1 calc R
C8 C 0.6353(3) 1.2018(3) 0.40818(17) 0.0366(5) Uani 1 1 d .
H8A H 0.7053 1.2570 0.3751 0.044 Uiso 1 1 calc R
C9 C 0.6736(3) 1.0470(3) 0.43486(15) 0.0301(5) Uani 1 1 d .
H9A H 0.7675 0.9967 0.4182 0.036 Uiso 1 1 calc R
C10 C 0.5721(2) 0.9604(2) 0.48795(14) 0.0241(4) Uani 1 1 d .
C11 C 0.5907(3) 0.8733(2) 0.90974(15) 0.0272(4) Uani 1 1 d .
C12 C 0.5237(3) 0.9476(3) 0.82563(16) 0.0336(5) Uani 1 1 d .
H12A H 0.5496 0.9089 0.7676 0.040 Uiso 1 1 calc R
C13 C 0.4158(3) 1.0825(3) 0.82600(16) 0.0357(5) Uani 1 1 d .
H13A H 0.3700 1.1314 0.7683 0.043 Uiso 1 1 calc R
C14 C 0.6217(3) 0.8586(3) 1.08934(16) 0.0325(5) Uani 1 1 d .
H14A H 0.6924 0.7691 1.0900 0.039 Uiso 1 1 calc R
C15 C 0.5549(3) 0.9315(2) 1.00044(15) 0.0260(4) Uani 1 1 d .
C16 C 0.8110(3) 0.4219(3) 0.18932(15) 0.0290(5) Uani 1 1 d .
N1 N 0.8298(3) 0.2535(3) 0.65621(18) 0.0559(6) Uani 1 1 d .
H1B H 0.8017 0.3070 0.6042 0.067 Uiso 1 1 calc R
N2 N 0.6768(2) 0.4919(2) 0.21154(14) 0.0364(5) Uani 1 1 d .
H2B H 0.6757 0.5189 0.2709 0.044 Uiso 1 1 calc R
H2C H 0.5899 0.5107 0.1667 0.044 Uiso 1 1 calc R
N3 N 0.8113(3) 0.3755(3) 0.09803(13) 0.0401(5) Uani 1 1 d .
H3B H 0.7235 0.3913 0.0533 0.048 Uiso 1 1 calc R
H3C H 0.8993 0.3298 0.0837 0.048 Uiso 1 1 calc R
N4 N 0.9448(3) 0.3928(3) 0.25820(14) 0.0407(5) Uani 1 1 d .
H4B H 0.9439 0.4198 0.3176 0.049 Uiso 1 1 calc R
H4C H 1.0325 0.3470 0.2436 0.049 Uiso 1 1 calc R
O1 O 0.7622(2) 0.6650(2) 0.39132(12) 0.0474(5) Uani 1 1 d .
O2 O 0.9371(2) 0.8008(2) 0.53160(13) 0.0473(5) Uani 1 1 d .
O3 O 0.8012(2) 0.5445(2) 0.54853(14) 0.0501(5) Uani 1 1 d .
O4 O 0.7389(2) 0.68478(19) 0.80181(11) 0.0389(4) Uani 1 1 d .
O5 O 0.6378(2) 0.56324(19) 0.93342(11) 0.0366(4) Uani 1 1 d .
O6 O 0.8861(2) 0.7410(2) 0.96729(12) 0.0403(4) Uani 1 1 d .
S1 S 0.79257(7) 0.69262(7) 0.49592(4) 0.03158(17) Uani 1 1 d .
S2 S 0.72469(7) 0.70275(7) 0.90277(4) 0.02998(17) Uani 1 1 d .

loop_
_atom_site_aniso_label
_atom_site_aniso_U_11
_atom_site_aniso_U_22
_atom_site_aniso_U_33
_atom_site_aniso_U_23
_atom_site_aniso_U_13
_atom_site_aniso_U_12
C1 0.063(2) 0.0470(17) 0.072(2) -0.0199(15) 0.0067(17) 0.0099(15)
C2 0.074(2) 0.083(2) 0.0445(17) -0.0218(16) 0.0252(16) -0.0135(19)
C3 0.073(2) 0.077(2) 0.0427(16) 0.0209(15) -0.0031(15) -0.0282(18)
C4 0.0419(16) 0.0442(16) 0.077(2) -0.0063(15) 0.0005(14) 0.0082(12)
C5 0.0346(13) 0.0595(17) 0.0318(13) -0.0094(11) 0.0089(10) 0.0064(12)
C6 0.0247(10) 0.0301(11) 0.0211(10) -0.0013(8) 0.0004(8) 0.0032(8)
C7 0.0371(12) 0.0290(11) 0.0343(12) 0.0054(9) 0.0047(10) 0.0027(9)
C8 0.0345(12) 0.0401(13) 0.0381(13) 0.0079(10) 0.0128(10) -0.0053(10)
C9 0.0264(11) 0.0357(12) 0.0297(11) 0.0016(9) 0.0093(9) 0.0015(9)
C10 0.0213(10) 0.0285(10) 0.0211(10) -0.0014(8) 0.0019(8) 0.0001(8)
C11 0.0270(10) 0.0270(11) 0.0272(11) -0.0014(8) 0.0054(8) 0.0037(8)
C12 0.0352(12) 0.0392(13) 0.0266(11) -0.0035(9) 0.0075(9) 0.0063(10)
C13 0.0424(13) 0.0374(13) 0.0267(11) 0.0037(9) 0.0050(10) 0.0104(10)
C14 0.0338(12) 0.0315(12) 0.0310(11) 0.0033(9) 0.0037(9) 0.0103(9)
C15 0.0256(10) 0.0249(11) 0.0269(10) 0.0000(8) 0.0044(8) 0.0028(8)
C16 0.0299(11) 0.0295(11) 0.0264(11) 0.0030(8) 0.0032(9) -0.0021(9)
N1 0.0588(16) 0.0572(15) 0.0502(14) 0.0121(11) 0.0056(12) -0.0016(12)
N2 0.0342(11) 0.0426(12) 0.0306(10) -0.0035(8) 0.0037(8) 0.0042(9)
N3 0.0335(11) 0.0558(13) 0.0285(10) -0.0016(9) 0.0010(8) 0.0148(9)
N4 0.0332(11) 0.0596(14) 0.0277(10) 0.0057(9) 0.0014(8) 0.0048(9)
O1 0.0575(11) 0.0549(11) 0.0280(9) -0.0117(8) 0.0071(8) 0.0143(9)
O2 0.0247(8) 0.0547(11) 0.0579(12) -0.0174(9) 0.0017(8) 0.0053(8)
O3 0.0564(12) 0.0411(10) 0.0530(11) 0.0101(8) 0.0100(9) 0.0220(9)
O4 0.0462(10) 0.0409(9) 0.0308(9) -0.0048(7) 0.0116(7) 0.0139(8)
O5 0.0367(9) 0.0320(9) 0.0394(9) 0.0021(7) 0.0035(7) 0.0045(7)
O6 0.0257(8) 0.0517(11) 0.0408(9) -0.0114(8) 0.0027(7) 0.0056(7)
S1 0.0312(3) 0.0335(3) 0.0279(3) -0.0046(2) 0.0021(2) 0.0092(2)
S2 0.0291(3) 0.0311(3) 0.0288(3) -0.0040(2) 0.0046(2) 0.0073(2)

loop_
_atom_type_symbol
_atom_type_description
_atom_type_scat_dispersion_real
_atom_type_scat_dispersion_imag
_atom_type_scat_source
C C 0.0033 0.0016 'International Tables Vol C Tables 4.2.6.8 and 6.1.1.4'
H H 0.0000 0.0000 'International Tables Vol C Tables 4.2.6.8 and 6.1.1.4'
N N 0.0061 0.0033 'International Tables Vol C Tables 4.2.6.8 and 6.1.1.4'
O O 0.0106 0.0060 'International Tables Vol C Tables 4.2.6.8 and 6.1.1.4'
S S 0.1246 0.1234 'International Tables Vol C Tables 4.2.6.8 and 6.1.1.4'

loop_
_geom_angle_atom_site_label_1
_geom_angle_atom_site_label_2
_geom_angle_atom_site_label_3
_geom_angle
_geom_angle_site_symmetry_1
_geom_angle_site_symmetry_3
C2 C1 N1 120.0(3) . .
C2 C1 H1A 120.0 . .
N1 C1 H1A 120.0 . .
C1 C2 C3 119.4(3) . .
C1 C2 H2A 120.3 . .
C3 C2 H2A 120.3 . .
C4 C3 C2 119.0(3) . .
C4 C3 H3A 120.5 . .
C2 C3 H3A 120.5 . .
C5 C4 C3 119.1(3) . .
C5 C4 H4A 120.5 . .
C3 C4 H4A 120.5 . .
N1 C5 C4 121.2(2) . .
N1 C5 H5A 119.4 . .
C4 C5 H5A 119.4 . .
C7 C6 C10 120.51(19) . .
C7 C6 S1 117.89(17) . .
C10 C6 S1 121.60(16) . .
C6 C7 C8 120.0(2) . 2_676
C6 C7 H7A 120.0 . .
C8 C7 H7A 120.0 2_676 .
C9 C8 C7 121.2(2) . 2_676
C9 C8 H8A 119.4 . .
C7 C8 H8A 119.4 2_676 .
C8 C9 C10 121.0(2) . .
C8 C9 H9A 119.5 . .
C10 C9 H9A 119.5 . .
C9 C10 C10 118.5(2) . 2_676
C9 C10 C6 122.75(19) . .
C10 C10 C6 118.7(2) 2_676 .
C12 C11 C15 121.00(19) . .
C12 C11 S2 117.73(16) . .
C15 C11 S2 121.27(16) . .
C11 C12 C13 120.6(2) . .
C11 C12 H12A 119.7 . .
C13 C12 H12A 119.7 . .
C14 C13 C12 120.2(2) 2_677 .
C14 C13 H13A 119.9 2_677 .
C12 C13 H13A 119.9 . .
C13 C14 C15 121.1(2) 2_677 .
C13 C14 H14A 119.4 2_677 .
C15 C14 H14A 119.4 . .
C14 C15 C15 119.3(2) . 2_677
C14 C15 C11 122.96(19) . .
C15 C15 C11 117.7(2) 2_677 .
N2 C16 N4 120.1(2) . .
N2 C16 N3 120.2(2) . .
N4 C16 N3 119.6(2) . .
C5 N1 C1 121.3(3) . .
C5 N1 H1B 119.4 . .
C1 N1 H1B 119.4 . .
C16 N2 H2B 120.0 . .
C16 N2 H2C 120.0 . .
H2B N2 H2C 120.0 . .
C16 N3 H3B 120.0 . .
C16 N3 H3C 120.0 . .
H3B N3 H3C 120.0 . .
C16 N4 H4B 120.0 . .
C16 N4 H4C 120.0 . .
H4B N4 H4C 120.0 . .
O3 S1 O2 112.58(12) . .
O3 S1 O1 113.74(11) . .
O2 S1 O1 111.99(11) . .
O3 S1 C6 105.70(11) . .
O2 S1 C6 106.17(10) . .
O1 S1 C6 105.91(10) . .
O6 S2 O4 112.61(11) . .
O6 S2 O5 112.63(10) . .
O4 S2 O5 112.23(10) . .
O6 S2 C11 107.01(10) . .
O4 S2 C11 105.92(10) . .
O5 S2 C11 105.83(10) . .

loop_
_geom_bond_atom_site_label_1
_geom_bond_atom_site_label_2
_geom_bond_distance
_geom_bond_site_symmetry_2
C1 C2 1.331(4) .
C1 N1 1.342(4) .
C1 H1A 0.9300 .
C2 C3 1.376(5) .
C2 H2A 0.9300 .
C3 C4 1.372(4) .
C3 H3A 0.9300 .
C4 C5 1.333(4) .
C4 H4A 0.9300 .
C5 N1 1.310(3) .
C5 H5A 0.9300 .
C6 C7 1.370(3) .
C6 C10 1.436(3) .
C6 S1 1.789(2) .
C7 C8 1.408(3) 2_676
C7 H7A 0.9300 .
C8 C9 1.357(3) .
C8 C7 1.408(3) 2_676
C8 H8A 0.9300 .
C9 C10 1.423(3) .
C9 H9A 0.9300 .
C10 C10 1.428(4) 2_676
C11 C12 1.367(3) .
C11 C15 1.434(3) .
C11 S2 1.782(2) .
C12 C13 1.410(3) .
C12 H12A 0.9300 .
C13 C14 1.363(3) 2_677
C13 H13A 0.9300 .
C14 C13 1.363(3) 2_677
C14 C15 1.416(3) .
C14 H14A 0.9300 .
C15 C15 1.431(4) 2_677
C16 N2 1.314(3) .
C16 N4 1.324(3) .
C16 N3 1.330(3) .
N1 H1B 0.8600 .
N2 H2B 0.8600 .
N2 H2C 0.8600 .
N3 H3B 0.8600 .
N3 H3C 0.8600 .
N4 H4B 0.8600 .
N4 H4C 0.8600 .
O1 S1 1.4548(18) .
O2 S1 1.4534(18) .
O3 S1 1.4437(19) .
O4 S2 1.4552(17) .
O5 S2 1.4648(17) .
O6 S2 1.4511(17) .

loop_
_geom_hbond_atom_site_label_D
_geom_hbond_atom_site_label_H
_geom_hbond_atom_site_label_A
_geom_hbond_distance_DH
_geom_hbond_distance_HA
_geom_hbond_distance_DA
_geom_hbond_angle_DHA
_geom_hbond_site_symmetry_A
N1 H1B O3 0.86 2.13 2.864(3) 143.2 .
N2 H2B O1 0.86 2.04 2.814(3) 149.6 .
N2 H2C O5 0.86 2.14 2.932(3) 152.5 2_666
N3 H3B O5 0.86 2.25 2.947(3) 138.7 1_554
N3 H3C O6 0.86 2.08 2.929(3) 168.7 2_766
N3 H3C S2 0.86 3.01 3.797(3) 153.4 2_766
N4 H4B O3 0.86 2.50 3.079(3) 125.8 2_766
N4 H4C O4 0.86 2.08 2.911(3) 161.0 2_766
